data_4078068
loop_
_publ_author_name
'Dahcheh, Fatme'
'Stephan, Douglas W.'

_publ_section_title
;
 Ruthenium and Rhodium Complexes of Thioether-Alkynylborates
;
_journal_issue 8
_journal_name_full Organometallics
_journal_page_first 3222
_journal_paper_doi 10.1021/om300075r
_journal_volume 31
_journal_year 2012
_chemical_formula_sum 'C64 H43 B F10 O0.25 P2 Ru S'
_chemical_formula_weight 1211.86
_chemical_name_systematic
;
 ?
;
_space_group_IT_number 88
_symmetry_cell_setting tetragonal
_symmetry_space_group_name_Hall '-I 4ad'
_symmetry_space_group_name_H-M 'I 41/a :2'
_atom_sites_solution_hydrogens geom
_atom_sites_solution_primary direct
_atom_sites_solution_secondary difmap
_audit_creation_method SHELXL-97
_cell_angle_alpha 90.00
_cell_angle_beta 90.00
_cell_angle_gamma 90.00
_cell_formula_units_Z 16
_cell_length_a 41.347(4)
_cell_length_b 41.347(4)
_cell_length_c 13.4355(19)
_cell_measurement_temperature 150(2)
_cell_volume 22969(5)
_computing_structure_refinement 'SHELXL-97 (Sheldrick, 1997)'
_computing_structure_solution 'SHELXS-97 (Sheldrick, 1990)'
_diffrn_ambient_temperature 150(2)
_diffrn_measured_fraction_theta_full 1.000
_diffrn_measured_fraction_theta_max 1.000
_diffrn_radiation_monochromator graphite
_diffrn_radiation_source 'fine-focus sealed tube'
_diffrn_radiation_type MoK\a
_diffrn_radiation_wavelength 0.71073
_diffrn_reflns_av_R_equivalents 0.0816
_diffrn_reflns_av_sigmaI/netI 0.0409
_diffrn_reflns_limit_h_max 49
_diffrn_reflns_limit_h_min -48
_diffrn_reflns_limit_k_max 49
_diffrn_reflns_limit_k_min -49
_diffrn_reflns_limit_l_max 15
_diffrn_reflns_limit_l_min -15
_diffrn_reflns_number 155362
_diffrn_reflns_theta_full 24.99
_diffrn_reflns_theta_max 24.99
_diffrn_reflns_theta_min 1.87
_exptl_absorpt_coefficient_mu 0.438
_exptl_crystal_density_diffrn 1.402
_exptl_crystal_density_method 'not measured'
_exptl_crystal_F_000 9824
_exptl_crystal_size_max 0.22
_exptl_crystal_size_mid 0.17
_exptl_crystal_size_min 0.16
_platon_squeeze_details
;
;
_refine_diff_density_max 1.093
_refine_diff_density_min -0.387
_refine_diff_density_rms 0.061
_refine_ls_extinction_method none
_refine_ls_goodness_of_fit_ref 1.089
_refine_ls_hydrogen_treatment mixed
_refine_ls_matrix_type full
_refine_ls_number_parameters 715
_refine_ls_number_reflns 10113
_refine_ls_number_restraints 0
_refine_ls_restrained_S_all 1.089
_refine_ls_R_factor_all 0.0716
_refine_ls_R_factor_gt 0.0497
_refine_ls_shift/su_max 0.003
_refine_ls_shift/su_mean 0.000
_refine_ls_structure_factor_coef Fsqd
_refine_ls_weighting_details 'calc w=1/[\s^2^(Fo^2^)+(0.0502P)^2^+48.2799P] where P=(Fo^2^+2Fc^2^)/3'
_refine_ls_weighting_scheme calc
_refine_ls_wR_factor_gt 0.1085
_refine_ls_wR_factor_ref 0.1170
_reflns_number_gt 8084
_reflns_number_total 10113
_reflns_threshold_expression >2sigma(I)
_cod_data_source_file om300075r_si_003.cif
_cod_data_source_block fd029-sr
_cod_original_cell_volume 22968(5)
_cod_original_sg_symbol_H-M I4(1)/a
_cod_database_code 4078068

loop_
_symmetry_equiv_pos_as_xyz
'x, y, z'
'-x+1/2, -y, z+1/2'
'-y+3/4, x+1/4, z+1/4'
'y+3/4, -x+3/4, z+3/4'
'x+1/2, y+1/2, z+1/2'
'-x+1, -y+1/2, z+1'
'-y+5/4, x+3/4, z+3/4'
'y+5/4, -x+5/4, z+5/4'
'-x, -y, -z'
'x-1/2, y, -z-1/2'
'y-3/4, -x-1/4, -z-1/4'
'-y-3/4, x-3/4, -z-3/4'
'-x+1/2, -y+1/2, -z+1/2'
'x, y+1/2, -z'
'y-1/4, -x+1/4, -z+1/4'
'-y-1/4, x-1/4, -z-1/4'

loop_
_atom_site_label
_atom_site_type_symbol
_atom_site_fract_x
_atom_site_fract_y
_atom_site_fract_z
_atom_site_U_iso_or_equiv
_atom_site_adp_type
_atom_site_occupancy
_atom_site_symmetry_multiplicity
_atom_site_calc_flag
_atom_site_refinement_flags
C43 C 0.64648(11) 0.57678(11) 0.5783(3) 0.0507(11) Uani 1 1 d .
H43A H 0.6600 0.5797 0.5219 0.061 Uiso 1 1 calc R
C56 C 0.5428(2) 0.73621(15) 0.8793(5) 0.119(3) Uani 1 1 d .
H56A H 0.5387 0.7543 0.8376 0.142 Uiso 1 1 calc R
C57 C 0.55176(17) 0.70683(14) 0.8384(4) 0.095(2) Uani 1 1 d .
H57A H 0.5527 0.7045 0.7681 0.114 Uiso 1 1 calc R
C54 C 0.54693(13) 0.71344(12) 1.0401(4) 0.0645(14) Uani 1 1 d .
H54A H 0.5455 0.7156 1.1103 0.077 Uiso 1 1 calc R
C55 C 0.53969(14) 0.73894(13) 0.9809(4) 0.0783(17) Uani 1 1 d .
H55A H 0.5325 0.7587 1.0095 0.094 Uiso 1 1 calc R
Ru1 Ru 0.575687(7) 0.604815(7) 0.96298(2) 0.02825(10) Uani 1 1 d .
S1 S 0.63119(2) 0.61098(2) 1.03456(6) 0.0310(2) Uani 1 1 d .
P2 P 0.57859(2) 0.64485(2) 0.84513(7) 0.0306(2) Uani 1 1 d .
P1 P 0.58120(2) 0.56349(2) 0.85560(7) 0.0330(2) Uani 1 1 d .
F1 F 0.53842(5) 0.59630(5) 1.31822(15) 0.0390(5) Uani 1 1 d .
F2 F 0.51971(6) 0.55444(6) 1.46014(16) 0.0511(6) Uani 1 1 d .
F10 F 0.64985(5) 0.60366(6) 1.34580(15) 0.0445(6) Uani 1 1 d .
F3 F 0.55759(7) 0.50362(6) 1.50935(18) 0.0619(7) Uani 1 1 d .
C11 C 0.54756(10) 0.54989(9) 1.4118(3) 0.0364(9) Uani 1 1 d .
C46 C 0.55772(9) 0.64124(9) 0.7250(3) 0.0357(9) Uani 1 1 d .
C9 C 0.58690(9) 0.56774(8) 1.2865(3) 0.0315(8) Uani 1 1 d .
C29 C 0.58879(10) 0.52240(9) 1.0185(3) 0.0371(9) Uani 1 1 d .
H29A H 0.5744 0.5370 1.0503 0.045 Uiso 1 1 calc R
C52 C 0.55943(9) 0.68091(9) 0.8985(3) 0.0390(9) Uani 1 1 d .
C15 C 0.60421(9) 0.62851(9) 1.2703(2) 0.0310(8) Uani 1 1 d .
C28 C 0.59827(10) 0.52817(9) 0.9209(3) 0.0374(9) Uani 1 1 d .
C8 C 0.57040(8) 0.59882(8) 1.1212(3) 0.0272(8) Uani 1 1 d .
C7 C 0.54299(9) 0.59652(8) 1.0805(2) 0.0288(8) Uani 1 1 d .
C22 C 0.66792(9) 0.59867(10) 0.9760(3) 0.0390(10) Uani 1 1 d .
C20 C 0.63066(10) 0.63007(9) 1.3342(3) 0.0380(9) Uani 1 1 d .
C27 C 0.67969(10) 0.56731(12) 0.9830(3) 0.0517(11) Uani 1 1 d .
H27A H 0.6678 0.5512 1.0174 0.062 Uiso 1 1 calc R
C59 C 0.63688(9) 0.64891(11) 0.7368(3) 0.0430(10) Uani 1 1 d .
H59A H 0.6299 0.6299 0.7036 0.052 Uiso 1 1 calc R
C10 C 0.55804(9) 0.57082(9) 1.3384(3) 0.0325(8) Uani 1 1 d .
C41 C 0.64002(10) 0.56603(10) 0.7524(3) 0.0465(10) Uani 1 1 d .
H41A H 0.6495 0.5620 0.8156 0.056 Uiso 1 1 calc R
C48 C 0.51075(10) 0.62174(13) 0.6344(3) 0.0588(13) Uani 1 1 d .
H48A H 0.4905 0.6109 0.6347 0.071 Uiso 1 1 calc R
C60 C 0.66566(10) 0.66336(12) 0.7097(3) 0.0522(12) Uani 1 1 d .
H60A H 0.6782 0.6544 0.6571 0.063 Uiso 1 1 calc R
C1 C 0.50825(9) 0.59127(9) 1.0908(3) 0.0319(8) Uani 1 1 d .
C40 C 0.60640(9) 0.56694(9) 0.7436(3) 0.0361(9) Uani 1 1 d .
C34 C 0.54350(10) 0.54482(9) 0.8081(3) 0.0398(9) Uani 1 1 d .
B1 B 0.59800(10) 0.59542(10) 1.2048(3) 0.0291(9) Uani 1 1 d .
C53 C 0.55641(11) 0.68430(10) 0.9990(3) 0.0519(11) Uani 1 1 d .
H53A H 0.5609 0.6664 1.0413 0.062 Uiso 1 1 calc R
C58 C 0.61800(9) 0.66203(9) 0.8122(3) 0.0351(9) Uani 1 1 d .
C12 C 0.56695(11) 0.52395(9) 1.4368(3) 0.0433(10) Uani 1 1 d .
C42 C 0.65970(11) 0.57088(11) 0.6708(3) 0.0522(11) Uani 1 1 d .
H42A H 0.6825 0.5702 0.6784 0.063 Uiso 1 1 calc R
C45 C 0.59318(10) 0.57321(9) 0.6502(3) 0.0407(10) Uani 1 1 d .
H45A H 0.5704 0.5739 0.6423 0.049 Uiso 1 1 calc R
C21 C 0.63034(9) 0.58491(9) 1.1424(3) 0.0327(8) Uani 1 1 d .
H21A H 0.6291 0.5619 1.1220 0.039 Uiso 1 1 calc R
H21B H 0.6500 0.5880 1.1833 0.039 Uiso 1 1 calc R
C61 C 0.67638(10) 0.69069(12) 0.7585(4) 0.0559(12) Uani 1 1 d .
H61A H 0.6958 0.7010 0.7382 0.067 Uiso 1 1 calc R
C30 C 0.59995(11) 0.49564(9) 1.0701(3) 0.0479(11) Uani 1 1 d .
H30A H 0.5933 0.4922 1.1370 0.057 Uiso 1 1 calc R
C33 C 0.61853(11) 0.50576(10) 0.8747(3) 0.0553(12) Uani 1 1 d .
H33A H 0.6249 0.5088 0.8074 0.066 Uiso 1 1 calc R
C13 C 0.59539(11) 0.51932(9) 1.3877(3) 0.0437(10) Uani 1 1 d .
C14 C 0.60500(10) 0.54099(9) 1.3152(3) 0.0373(9) Uani 1 1 d .
C63 C 0.62973(10) 0.68890(10) 0.8636(3) 0.0447(10) Uani 1 1 d .
H63A H 0.6176 0.6975 0.9174 0.054 Uiso 1 1 calc R
C47 C 0.52800(9) 0.62517(11) 0.7220(3) 0.0463(10) Uani 1 1 d .
H47A H 0.5194 0.6164 0.7817 0.056 Uiso 1 1 calc R
F6 F 0.55819(6) 0.65823(5) 1.21619(16) 0.0487(6) Uani 1 1 d .
F7 F 0.57402(8) 0.71003(6) 1.3212(2) 0.0734(8) Uani 1 1 d .
F9 F 0.66524(7) 0.65603(7) 1.44959(19) 0.0718(8) Uani 1 1 d .
F4 F 0.61448(7) 0.49397(6) 1.41195(19) 0.0651(7) Uani 1 1 d .
C6 C 0.48743(10) 0.61662(11) 1.1088(3) 0.0458(10) Uani 1 1 d .
H6A H 0.4956 0.6380 1.1125 0.055 Uiso 1 1 calc R
C49 C 0.52295(11) 0.63396(14) 0.5472(3) 0.0656(15) Uani 1 1 d .
H49A H 0.5113 0.6315 0.4867 0.079 Uiso 1 1 calc R
C44 C 0.61299(11) 0.57846(10) 0.5689(3) 0.0468(11) Uani 1 1 d .
H44A H 0.6037 0.5833 0.5060 0.056 Uiso 1 1 calc R
C36 C 0.51683(13) 0.50362(13) 0.7120(4) 0.0699(15) Uani 1 1 d .
H36A H 0.5182 0.4864 0.6654 0.084 Uiso 1 1 calc R
C23 C 0.68522(9) 0.62223(12) 0.9255(3) 0.0499(11) Uani 1 1 d .
H23A H 0.6772 0.6437 0.9212 0.060 Uiso 1 1 calc R
C5 C 0.45457(10) 0.61116(12) 1.1216(3) 0.0527(12) Uani 1 1 d .
H5A H 0.4406 0.6289 1.1347 0.063 Uiso 1 1 calc R
C39 C 0.51325(10) 0.55338(11) 0.8463(3) 0.0517(11) Uani 1 1 d .
H39A H 0.5117 0.5706 0.8930 0.062 Uiso 1 1 calc R
C31 C 0.62062(12) 0.47409(10) 1.0247(4) 0.0591(13) Uani 1 1 d .
H31A H 0.6288 0.4560 1.0604 0.071 Uiso 1 1 calc R
C4 C 0.44210(11) 0.58118(13) 1.1157(3) 0.0559(12) Uani 1 1 d .
H4A H 0.4195 0.5779 1.1221 0.067 Uiso 1 1 calc R
C32 C 0.62925(13) 0.47915(11) 0.9267(4) 0.0681(15) Uani 1 1 d .
H32A H 0.6429 0.4639 0.8944 0.082 Uiso 1 1 calc R
C26 C 0.70944(13) 0.55980(16) 0.9383(4) 0.0743(16) Uani 1 1 d .
H26A H 0.7179 0.5385 0.9432 0.089 Uiso 1 1 calc R
C2 C 0.49532(11) 0.56069(11) 1.0884(4) 0.0599(13) Uani 1 1 d .
H2A H 0.5091 0.5426 1.0785 0.072 Uiso 1 1 calc R
C35 C 0.54467(11) 0.51955(11) 0.7404(3) 0.0547(12) Uani 1 1 d .
H35A H 0.5649 0.5131 0.7133 0.066 Uiso 1 1 calc R
C38 C 0.48549(12) 0.53723(12) 0.8174(4) 0.0654(14) Uani 1 1 d .
H38A H 0.4651 0.5433 0.8440 0.078 Uiso 1 1 calc R
C51 C 0.56904(11) 0.65380(13) 0.6366(3) 0.0626(14) Uani 1 1 d .
H51A H 0.5888 0.6655 0.6356 0.075 Uiso 1 1 calc R
C3 C 0.46211(12) 0.55573(13) 1.1005(4) 0.0712(15) Uani 1 1 d .
H3A H 0.4535 0.5344 1.0980 0.085 Uiso 1 1 calc R
C50 C 0.55168(12) 0.64946(16) 0.5485(3) 0.0828(19) Uani 1 1 d .
H50A H 0.5603 0.6576 0.4880 0.099 Uiso 1 1 calc R
C37 C 0.48767(13) 0.51206(13) 0.7492(4) 0.0706(15) Uani 1 1 d .
H37A H 0.4687 0.5008 0.7288 0.085 Uiso 1 1 calc R
C25 C 0.72638(12) 0.58319(19) 0.8875(4) 0.0798(19) Uani 1 1 d .
H25A H 0.7464 0.5779 0.8568 0.096 Uiso 1 1 calc R
C24 C 0.71464(11) 0.61398(17) 0.8810(3) 0.0711(16) Uani 1 1 d .
H24A H 0.7266 0.6299 0.8458 0.085 Uiso 1 1 calc R
F5 F 0.63416(6) 0.53475(6) 1.27408(17) 0.0527(6) Uani 1 1 d .
F8 F 0.62775(9) 0.71014(7) 1.4386(2) 0.0904(11) Uani 1 1 d .
C19 C 0.63894(11) 0.65651(12) 1.3903(3) 0.0519(12) Uani 1 1 d .
C16 C 0.58550(10) 0.65634(9) 1.2706(3) 0.0396(9) Uani 1 1 d .
C17 C 0.59293(12) 0.68357(10) 1.3259(3) 0.0510(12) Uani 1 1 d .
C18 C 0.62014(13) 0.68368(11) 1.3854(3) 0.0581(13) Uani 1 1 d .
C62 C 0.65866(10) 0.70311(11) 0.8374(4) 0.0558(12) Uani 1 1 d .
H62A H 0.6664 0.7213 0.8732 0.067 Uiso 1 1 calc R
H1 H 0.5399(9) 0.6069(8) 0.917(3) 0.045(11) Uiso 1 1 d .
O1 O 0.5330(7) 0.7226(7) 0.5904(18) 0.142(8) Uiso 0.25 1 d P
C100 C 0.5311(3) 0.7515(7) 0.6234(14) 0.258(7) Uiso 1 1 d .

loop_
_atom_site_aniso_label
_atom_site_aniso_U_11
_atom_site_aniso_U_22
_atom_site_aniso_U_33
_atom_site_aniso_U_23
_atom_site_aniso_U_13
_atom_site_aniso_U_12
C43 0.062(3) 0.067(3) 0.023(2) -0.006(2) 0.011(2) -0.006(2)
C56 0.211(8) 0.075(4) 0.070(5) -0.004(3) -0.006(5) 0.061(5)
C57 0.166(6) 0.075(4) 0.043(3) -0.002(3) -0.009(4) 0.049(4)
C54 0.091(4) 0.060(3) 0.042(3) -0.009(2) 0.018(3) 0.011(3)
C55 0.101(4) 0.060(3) 0.074(4) -0.021(3) -0.001(3) 0.031(3)
Ru1 0.03445(17) 0.03530(17) 0.01499(15) -0.00225(12) -0.00053(12) -0.00601(13)
S1 0.0331(5) 0.0411(5) 0.0190(4) -0.0009(4) 0.0009(4) -0.0014(4)
P2 0.0344(5) 0.0390(5) 0.0184(5) -0.0013(4) 0.0000(4) -0.0047(4)
P1 0.0428(6) 0.0386(5) 0.0175(5) -0.0041(4) 0.0010(4) -0.0071(4)
F1 0.0441(12) 0.0458(13) 0.0270(12) 0.0045(9) 0.0042(9) 0.0049(10)
F2 0.0564(15) 0.0629(15) 0.0341(13) 0.0084(11) 0.0136(11) -0.0111(12)
F10 0.0437(13) 0.0642(15) 0.0256(12) 0.0014(11) -0.0079(10) -0.0055(12)
F3 0.106(2) 0.0449(14) 0.0349(14) 0.0162(11) 0.0046(14) -0.0136(14)
C11 0.049(2) 0.042(2) 0.0180(19) -0.0006(17) -0.0026(17) -0.0115(19)
C46 0.036(2) 0.050(2) 0.021(2) -0.0020(17) -0.0017(16) -0.0011(18)
C9 0.047(2) 0.0302(19) 0.0174(18) -0.0035(15) -0.0056(16) -0.0033(17)
C29 0.053(2) 0.031(2) 0.027(2) -0.0050(16) 0.0003(18) -0.0048(18)
C52 0.043(2) 0.043(2) 0.031(2) -0.0041(18) 0.0033(18) -0.0016(19)
C15 0.041(2) 0.036(2) 0.0160(18) 0.0006(15) 0.0045(15) -0.0096(17)
C28 0.052(2) 0.034(2) 0.027(2) -0.0059(16) 0.0013(18) -0.0049(18)
C8 0.039(2) 0.0233(17) 0.0197(18) -0.0017(14) 0.0060(16) -0.0007(15)
C7 0.038(2) 0.0293(19) 0.0190(18) 0.0030(15) 0.0032(16) -0.0040(16)
C22 0.033(2) 0.068(3) 0.0161(19) -0.0016(18) -0.0008(16) 0.005(2)
C20 0.050(2) 0.043(2) 0.022(2) -0.0020(17) 0.0059(18) -0.012(2)
C27 0.045(2) 0.077(3) 0.033(2) -0.006(2) -0.0002(19) 0.018(2)
C59 0.043(2) 0.059(3) 0.027(2) 0.0005(19) -0.0014(18) -0.003(2)
C10 0.046(2) 0.034(2) 0.0174(19) -0.0023(15) -0.0042(16) -0.0046(18)
C41 0.054(3) 0.061(3) 0.025(2) -0.0062(19) 0.0049(19) -0.001(2)
C48 0.037(2) 0.108(4) 0.032(3) -0.006(2) -0.0034(19) -0.014(2)
C60 0.041(2) 0.082(3) 0.034(2) 0.008(2) 0.0063(19) -0.001(2)
C1 0.035(2) 0.039(2) 0.0211(19) 0.0069(16) -0.0036(15) -0.0057(17)
C40 0.048(2) 0.041(2) 0.0201(19) -0.0070(16) 0.0031(17) -0.0085(18)
C34 0.051(2) 0.045(2) 0.023(2) -0.0059(17) 0.0014(17) -0.0162(19)
B1 0.036(2) 0.033(2) 0.018(2) 0.0022(17) 0.0000(17) -0.0032(18)
C53 0.075(3) 0.045(2) 0.036(2) 0.000(2) 0.017(2) 0.009(2)
C58 0.036(2) 0.046(2) 0.023(2) 0.0074(17) -0.0031(16) -0.0070(18)
C12 0.071(3) 0.039(2) 0.020(2) 0.0049(17) -0.0059(19) -0.016(2)
C42 0.045(2) 0.073(3) 0.038(3) -0.007(2) 0.007(2) -0.001(2)
C45 0.049(2) 0.050(2) 0.024(2) -0.0066(18) 0.0014(18) -0.012(2)
C21 0.038(2) 0.041(2) 0.0190(19) 0.0020(16) -0.0038(16) 0.0010(17)
C61 0.036(2) 0.076(3) 0.056(3) 0.020(3) -0.005(2) -0.016(2)
C30 0.073(3) 0.037(2) 0.033(2) 0.0018(18) 0.003(2) -0.004(2)
C33 0.080(3) 0.051(3) 0.035(3) -0.007(2) 0.019(2) 0.011(2)
C13 0.070(3) 0.032(2) 0.029(2) 0.0028(17) -0.009(2) 0.003(2)
C14 0.049(2) 0.039(2) 0.023(2) 0.0011(17) -0.0026(17) 0.0018(19)
C63 0.046(2) 0.047(2) 0.041(2) -0.004(2) 0.0024(19) -0.013(2)
C47 0.038(2) 0.074(3) 0.027(2) 0.002(2) 0.0036(18) -0.006(2)
F6 0.0670(16) 0.0449(13) 0.0341(13) -0.0061(11) -0.0052(12) 0.0168(12)
F7 0.119(2) 0.0433(15) 0.0580(18) -0.0159(13) 0.0039(16) 0.0112(16)
F9 0.0759(19) 0.094(2) 0.0457(16) -0.0177(14) -0.0164(14) -0.0288(16)
F4 0.100(2) 0.0485(15) 0.0468(16) 0.0168(12) -0.0047(14) 0.0193(15)
C6 0.044(2) 0.053(3) 0.040(3) 0.000(2) 0.0008(19) 0.000(2)
C49 0.048(3) 0.126(5) 0.023(2) 0.000(3) -0.008(2) -0.014(3)
C44 0.064(3) 0.056(3) 0.021(2) -0.0070(18) -0.0001(19) -0.016(2)
C36 0.076(4) 0.077(3) 0.057(3) -0.032(3) 0.010(3) -0.040(3)
C23 0.037(2) 0.092(3) 0.021(2) 0.004(2) 0.0010(17) -0.001(2)
C5 0.036(2) 0.079(3) 0.043(3) 0.003(2) -0.002(2) 0.010(2)
C39 0.047(3) 0.057(3) 0.051(3) -0.015(2) 0.002(2) -0.015(2)
C31 0.085(4) 0.039(2) 0.054(3) 0.001(2) 0.001(3) 0.012(2)
C4 0.036(2) 0.081(4) 0.050(3) 0.006(3) 0.004(2) -0.006(3)
C32 0.096(4) 0.047(3) 0.062(3) -0.007(2) 0.018(3) 0.027(3)
C26 0.063(3) 0.109(5) 0.051(3) -0.009(3) 0.000(3) 0.038(3)
C2 0.047(3) 0.047(3) 0.085(4) 0.003(2) 0.016(3) 0.002(2)
C35 0.058(3) 0.063(3) 0.043(3) -0.019(2) 0.012(2) -0.022(2)
C38 0.051(3) 0.077(3) 0.068(3) -0.016(3) -0.001(2) -0.019(3)
C51 0.046(3) 0.114(4) 0.028(2) 0.015(3) -0.002(2) -0.026(3)
C3 0.057(3) 0.065(3) 0.092(4) 0.000(3) 0.018(3) -0.027(3)
C50 0.058(3) 0.170(6) 0.021(2) 0.016(3) 0.000(2) -0.027(4)
C37 0.064(3) 0.086(4) 0.062(3) -0.022(3) -0.003(3) -0.030(3)
C25 0.045(3) 0.159(6) 0.036(3) -0.002(3) 0.006(2) 0.020(4)
C24 0.044(3) 0.139(5) 0.031(3) 0.016(3) 0.005(2) -0.003(3)
F5 0.0601(15) 0.0556(15) 0.0426(14) 0.0121(11) 0.0042(12) 0.0197(12)
F8 0.138(3) 0.0640(18) 0.069(2) -0.0371(16) -0.0011(19) -0.0335(19)
C19 0.063(3) 0.067(3) 0.025(2) -0.007(2) -0.002(2) -0.022(3)
C16 0.058(3) 0.042(2) 0.019(2) -0.0023(17) 0.0062(18) -0.007(2)
C17 0.087(3) 0.032(2) 0.034(2) -0.0045(18) 0.010(2) -0.004(2)
C18 0.088(4) 0.053(3) 0.034(3) -0.017(2) 0.007(2) -0.025(3)
C62 0.046(3) 0.054(3) 0.066(3) 0.001(2) -0.003(2) -0.016(2)

loop_
_atom_type_symbol
_atom_type_description
_atom_type_scat_dispersion_real
_atom_type_scat_dispersion_imag
_atom_type_scat_source
C C 0.0033 0.0016 'International Tables Vol C Tables 4.2.6.8 and 6.1.1.4'
H H 0.0000 0.0000 'International Tables Vol C Tables 4.2.6.8 and 6.1.1.4'
B B 0.0013 0.0007 'International Tables Vol C Tables 4.2.6.8 and 6.1.1.4'
F F 0.0171 0.0103 'International Tables Vol C Tables 4.2.6.8 and 6.1.1.4'
P P 0.1023 0.0942 'International Tables Vol C Tables 4.2.6.8 and 6.1.1.4'
S S 0.1246 0.1234 'International Tables Vol C Tables 4.2.6.8 and 6.1.1.4'
Ru Ru -1.2594 0.8363 'International Tables Vol C Tables 4.2.6.8 and 6.1.1.4'
O O 0.0106 0.0060 'International Tables Vol C Tables 4.2.6.8 and 6.1.1.4'

loop_
_geom_angle_atom_site_label_1
_geom_angle_atom_site_label_2
_geom_angle_atom_site_label_3
_geom_angle
_geom_angle_site_symmetry_1
_geom_angle_site_symmetry_3
C42 C43 C44 119.0(4) . .
C55 C56 C57 119.4(6) . .
C52 C57 C56 120.7(5) . .
C55 C54 C53 120.5(5) . .
C54 C55 C56 119.9(5) . .
C7 Ru1 C8 34.45(13) . .
C7 Ru1 P1 114.99(10) . .
C8 Ru1 P1 123.85(9) . .
C7 Ru1 P2 131.94(10) . .
C8 Ru1 P2 140.40(9) . .
P1 Ru1 P2 95.75(4) . .
C7 Ru1 S1 108.49(10) . .
C8 Ru1 S1 74.05(10) . .
P1 Ru1 S1 103.37(3) . .
P2 Ru1 S1 98.27(3) . .
C22 S1 C21 101.54(18) . .
C22 S1 Ru1 125.60(13) . .
C21 S1 Ru1 103.28(12) . .
C58 P2 C52 99.40(18) . .
C58 P2 C46 103.73(17) . .
C52 P2 C46 101.95(18) . .
C58 P2 Ru1 119.54(12) . .
C52 P2 Ru1 107.09(13) . .
C46 P2 Ru1 121.57(13) . .
C40 P1 C28 103.55(18) . .
C40 P1 C34 103.16(17) . .
C28 P1 C34 98.98(18) . .
C40 P1 Ru1 121.64(12) . .
C28 P1 Ru1 109.60(12) . .
C34 P1 Ru1 116.90(13) . .
F2 C11 C12 119.5(3) . .
F2 C11 C10 122.0(4) . .
C12 C11 C10 118.6(4) . .
C51 C46 C47 116.9(4) . .
C51 C46 P2 124.6(3) . .
C47 C46 P2 118.5(3) . .
C10 C9 C14 113.4(3) . .
C10 C9 B1 120.6(3) . .
C14 C9 B1 125.9(3) . .
C30 C29 C28 121.1(4) . .
C53 C52 C57 118.6(4) . .
C53 C52 P2 120.7(3) . .
C57 C52 P2 120.1(3) . .
C16 C15 C20 113.5(3) . .
C16 C15 B1 127.2(3) . .
C20 C15 B1 119.4(3) . .
C29 C28 C33 118.4(4) . .
C29 C28 P1 118.5(3) . .
C33 C28 P1 123.0(3) . .
C7 C8 B1 159.0(3) . .
C7 C8 Ru1 70.8(2) . .
B1 C8 Ru1 128.9(2) . .
C8 C7 C1 148.6(3) . .
C8 C7 Ru1 74.7(2) . .
C1 C7 Ru1 136.6(3) . .
C23 C22 C27 120.6(4) . .
C23 C22 S1 117.0(3) . .
C27 C22 S1 122.3(3) . .
F10 C20 C19 115.6(4) . .
F10 C20 C15 119.5(3) . .
C19 C20 C15 124.9(4) . .
C22 C27 C26 119.0(5) . .
C60 C59 C58 120.5(4) . .
F1 C10 C11 116.2(3) . .
F1 C10 C9 119.0(3) . .
C11 C10 C9 124.8(4) . .
C42 C41 C40 121.1(4) . .
C49 C48 C47 120.0(4) . .
C61 C60 C59 120.4(4) . .
C2 C1 C6 117.5(4) . .
C2 C1 C7 121.2(4) . .
C6 C1 C7 121.2(3) . .
C45 C40 C41 118.1(4) . .
C45 C40 P1 122.0(3) . .
C41 C40 P1 119.6(3) . .
C35 C34 C39 117.6(4) . .
C35 C34 P1 120.7(3) . .
C39 C34 P1 121.4(3) . .
C8 B1 C21 104.2(3) . .
C8 B1 C15 114.3(3) . .
C21 B1 C15 111.5(3) . .
C8 B1 C9 109.1(3) . .
C21 B1 C9 112.6(3) . .
C15 B1 C9 105.3(3) . .
C52 C53 C54 120.7(4) . .
C59 C58 C63 118.4(4) . .
C59 C58 P2 121.6(3) . .
C63 C58 P2 119.9(3) . .
F3 C12 C13 120.8(4) . .
F3 C12 C11 119.7(4) . .
C13 C12 C11 119.5(4) . .
C41 C42 C43 120.5(4) . .
C44 C45 C40 120.6(4) . .
B1 C21 S1 105.6(2) . .
C60 C61 C62 119.8(4) . .
C31 C30 C29 120.1(4) . .
C32 C33 C28 119.9(4) . .
F4 C13 C12 119.8(4) . .
F4 C13 C14 120.3(4) . .
C12 C13 C14 119.9(4) . .
F5 C14 C13 114.9(3) . .
F5 C14 C9 121.2(3) . .
C13 C14 C9 123.8(4) . .
C62 C63 C58 121.0(4) . .
C48 C47 C46 121.8(4) . .
C1 C6 C5 120.6(4) . .
C50 C49 C48 119.1(4) . .
C45 C44 C43 120.7(4) . .
C37 C36 C35 121.3(5) . .
C22 C23 C24 119.1(5) . .
C4 C5 C6 121.2(4) . .
C38 C39 C34 121.1(4) . .
C30 C31 C32 119.0(4) . .
C5 C4 C3 119.4(4) . .
C33 C32 C31 121.5(4) . .
C25 C26 C27 120.2(5) . .
C1 C2 C3 121.0(4) . .
C36 C35 C34 120.8(4) . .
C39 C38 C37 119.5(5) . .
C46 C51 C50 120.5(4) . .
C4 C3 C2 120.3(4) . .
C49 C50 C51 121.7(4) . .
C36 C37 C38 119.7(5) . .
C24 C25 C26 120.4(5) . .
C25 C24 C23 120.6(5) . .
F9 C19 C18 119.9(4) . .
F9 C19 C20 120.9(4) . .
C18 C19 C20 119.2(4) . .
F6 C16 C17 115.5(4) . .
F6 C16 C15 120.9(3) . .
C17 C16 C15 123.6(4) . .
F7 C17 C18 119.8(4) . .
F7 C17 C16 120.5(4) . .
C18 C17 C16 119.7(4) . .
F8 C18 C19 120.7(5) . .
F8 C18 C17 120.1(5) . .
C19 C18 C17 119.2(4) . .
C63 C62 C61 119.7(4) . .
C100 O1 C100 85.7(19) . 15_566
O1 C100 O1 177(2) . 12_767
O1 C100 C100 133.0(16) . 12_767
O1 C100 C100 44.5(13) 12_767 12_767
O1 C100 C100 49.9(14) . 15_566
O1 C100 C100 127.5(14) 12_767 15_566
C100 C100 C100 89.96(7) 12_767 15_566

loop_
_geom_bond_atom_site_label_1
_geom_bond_atom_site_label_2
_geom_bond_distance
_geom_bond_site_symmetry_2
C43 C42 1.380(6) .
C43 C44 1.392(6) .
C56 C55 1.375(8) .
C56 C57 1.384(7) .
C57 C52 1.379(6) .
C54 C55 1.354(7) .
C54 C53 1.382(6) .
Ru1 C7 2.107(3) .
Ru1 C8 2.151(3) .
Ru1 P1 2.2480(10) .
Ru1 P2 2.2938(10) .
Ru1 S1 2.5013(9) .
S1 C22 1.785(4) .
S1 C21 1.806(3) .
P2 C58 1.831(4) .
P2 C52 1.835(4) .
P2 C46 1.837(4) .
P1 C40 1.835(4) .
P1 C28 1.844(4) .
P1 C34 1.853(4) .
F1 C10 1.357(4) .
F2 C11 1.336(4) .
F10 C20 1.359(4) .
F3 C12 1.344(4) .
C11 C12 1.380(6) .
C11 C10 1.382(5) .
C46 C51 1.378(5) .
C46 C47 1.398(5) .
C9 C10 1.388(5) .
C9 C14 1.390(5) .
C9 B1 1.651(5) .
C29 C30 1.385(5) .
C29 C28 1.389(5) .
C52 C53 1.362(6) .
C15 C16 1.387(5) .
C15 C20 1.392(5) .
C15 B1 1.647(5) .
C28 C33 1.395(5) .
C8 C7 1.262(5) .
C8 B1 1.608(5) .
C7 C1 1.459(5) .
C22 C23 1.386(6) .
C22 C27 1.388(6) .
C20 C19 1.371(6) .
C27 C26 1.403(6) .
C59 C60 1.380(6) .
C59 C58 1.390(5) .
C41 C42 1.379(6) .
C41 C40 1.396(6) .
C48 C49 1.372(6) .
C48 C47 1.383(6) .
C60 C61 1.380(6) .
C1 C2 1.373(5) .
C1 C6 1.378(5) .
C40 C45 1.394(5) .
C34 C35 1.386(5) .
C34 C39 1.398(6) .
B1 C21 1.637(5) .
C58 C63 1.395(5) .
C12 C13 1.362(6) .
C45 C44 1.382(5) .
C61 C62 1.387(6) .
C30 C31 1.377(6) .
C33 C32 1.377(6) .
C13 F4 1.352(4) .
C13 C14 1.381(5) .
C14 F5 1.351(4) .
C63 C62 1.378(6) .
F6 C16 1.347(5) .
F7 C17 1.346(5) .
F9 C19 1.349(5) .
C6 C5 1.388(6) .
C49 C50 1.350(7) .
C36 C37 1.351(7) .
C36 C35 1.380(6) .
C23 C24 1.398(6) .
C5 C4 1.345(6) .
C39 C38 1.384(6) .
C31 C32 1.380(7) .
C4 C3 1.354(7) .
C26 C25 1.375(8) .
C2 C3 1.397(6) .
C38 C37 1.390(7) .
C51 C50 1.395(6) .
C25 C24 1.365(8) .
F8 C18 1.344(5) .
C19 C18 1.368(7) .
C16 C17 1.383(5) .
C17 C18 1.380(7) .
O1 C100 1.28(3) .
O1 C100 1.40(3) 15_566
C100 O1 1.40(3) 12_767
C100 C100 1.821(17) 12_767
C100 C100 1.821(17) 15_566

loop_
_platon_squeeze_void_nr
_platon_squeeze_void_average_x
_platon_squeeze_void_average_y
_platon_squeeze_void_average_z
_platon_squeeze_void_volume
_platon_squeeze_void_count_electrons
_platon_squeeze_void_content
1 0.250 0.500 0.250 514 115 ' '
2 0.250 1.000 0.747 514 116 ' '
3 0.750 0.500 0.247 514 116 ' '
4 0.750 1.000 0.750 514 115 ' '
